data_4030830
loop_
_publ_author_name
'Boinski, Tomasz'
'Cieszkowski, Artur'
'Rosa, Bart\/lomiej'
'Szumna, Agnieszka'

_publ_section_title
;
 Hybrid [n]Arenes through Thermodynamically Driven Macrocyclization
 Reactions.
;
_journal_issue 7
_journal_name_full 'The Journal of organic chemistry'
_journal_page_first 3488
_journal_paper_doi 10.1021/acs.joc.5b00099
_journal_volume 80
_journal_year 2015
_chemical_formula_sum 'C56 H76 O8'
_chemical_formula_weight 877.17
_chemical_name_systematic
; 
 ? 
;
_space_group_IT_number 15
_symmetry_cell_setting monoclinic
_symmetry_space_group_name_Hall '-C 2yc'
_symmetry_space_group_name_H-M 'C 1 2/c 1'
_atom_sites_solution_hydrogens geom
_atom_sites_solution_primary direct
_atom_sites_solution_secondary difmap
_audit_creation_method SHELXL-97
_cell_angle_alpha 90.00
_cell_angle_beta 90.00(3)
_cell_angle_gamma 90.00
_cell_formula_units_Z 8
_cell_length_a 25.712(5)
_cell_length_b 23.741(5)
_cell_length_c 16.888(3)
_cell_measurement_reflns_used 9493
_cell_measurement_temperature 173(2)
_cell_measurement_theta_max 66.07
_cell_measurement_theta_min 3.44
_cell_volume 10309(3)
_computing_cell_refinement 'Bruker SAINT'
_computing_data_collection 'Bruker APEX2'
_computing_data_reduction 'Bruker SAINT'
_computing_molecular_graphics X-seed
_computing_publication_material X-seed
_computing_structure_refinement 'SHELXL-97 (Sheldrick, 1997)'
_computing_structure_solution 'SHELXS-97 (Sheldrick, 1990)'
_diffrn_ambient_temperature 173(2)
_diffrn_measured_fraction_theta_full 0.945
_diffrn_measured_fraction_theta_max 0.945
_diffrn_measurement_device_type 'Bruker APEX-II CCD'
_diffrn_measurement_method '\f and \w scans'
_diffrn_radiation_monochromator graphite
_diffrn_radiation_source 'fine-focus sealed tube'
_diffrn_radiation_type CuK\a
_diffrn_radiation_wavelength 1.54178
_diffrn_reflns_av_R_equivalents 0.0334
_diffrn_reflns_av_sigmaI/netI 0.0368
_diffrn_reflns_limit_h_max 30
_diffrn_reflns_limit_h_min -30
_diffrn_reflns_limit_k_max 28
_diffrn_reflns_limit_k_min -27
_diffrn_reflns_limit_l_max 18
_diffrn_reflns_limit_l_min -20
_diffrn_reflns_number 32442
_diffrn_reflns_theta_full 67.74
_diffrn_reflns_theta_max 67.74
_diffrn_reflns_theta_min 3.44
_diffrn_standards_number 0
_exptl_absorpt_coefficient_mu 0.583
_exptl_absorpt_correction_T_max 0.8805
_exptl_absorpt_correction_T_min 0.8208
_exptl_absorpt_correction_type multi-scan
_exptl_absorpt_process_details sadabs
_exptl_crystal_colour colourless
_exptl_crystal_density_diffrn 1.130
_exptl_crystal_density_method 'not measured'
_exptl_crystal_description prism
_exptl_crystal_F_000 3808
_exptl_crystal_size_max 0.37
_exptl_crystal_size_mid 0.32
_exptl_crystal_size_min 0.23
_refine_diff_density_max 0.310
_refine_diff_density_min -0.241
_refine_diff_density_rms 0.051
_refine_ls_extinction_coef 0.00024(4)
_refine_ls_extinction_expression Fc^*^=kFc[1+0.001xFc^2^\l^3^/sin(2\q)]^-1/4^
_refine_ls_extinction_method SHELXL
_refine_ls_goodness_of_fit_ref 1.090
_refine_ls_hydrogen_treatment mixed
_refine_ls_matrix_type full
_refine_ls_number_parameters 577
_refine_ls_number_reflns 8827
_refine_ls_number_restraints 19
_refine_ls_restrained_S_all 1.090
_refine_ls_R_factor_all 0.1268
_refine_ls_R_factor_gt 0.1173
_refine_ls_shift/su_max 0.014
_refine_ls_shift/su_mean 0.001
_refine_ls_structure_factor_coef Fsqd
_refine_ls_weighting_details 'calc w=1/[\s^2^(Fo^2^)+(0.1011P)^2^+38.4692P] where P=(Fo^2^+2Fc^2^)/3'
_refine_ls_weighting_scheme calc
_refine_ls_wR_factor_gt 0.3285
_refine_ls_wR_factor_ref 0.3341
_reflns_number_gt 7306
_reflns_number_total 8827
_reflns_threshold_expression >2sigma(I)
_cod_data_source_file 5.cif
_cod_data_source_block e:\aga\crystal\nav_f4\shelx\nav_f4k
_cod_depositor_comments 'Adding full bibliography for 4030825--4030830.cif.'
_cod_original_cell_volume 10309(4)
_cod_original_sg_symbol_H-M C2/c
_cod_database_code 4030830

loop_
_symmetry_equiv_pos_as_xyz
'x, y, z'
'-x, y, -z+1/2'
'x+1/2, y+1/2, z'
'-x+1/2, y+1/2, -z+1/2'
'-x, -y, -z'
'x, -y, z-1/2'
'-x+1/2, -y+1/2, -z'
'x+1/2, -y+1/2, z-1/2'

loop_
_atom_site_label
_atom_site_type_symbol
_atom_site_fract_x
_atom_site_fract_y
_atom_site_fract_z
_atom_site_U_iso_or_equiv
_atom_site_adp_type
_atom_site_occupancy
_atom_site_symmetry_multiplicity
_atom_site_calc_flag
_atom_site_refinement_flags
_atom_site_disorder_assembly
_atom_site_disorder_group
C1 C -0.13109(17) 0.0473(2) 0.1459(3) 0.0663(12) Uani 1 1 d . . .
C2 C -0.18303(18) 0.0600(3) 0.1334(3) 0.0743(14) Uani 1 1 d . . .
C3 C -0.21671(18) 0.0689(3) 0.1955(3) 0.0784(15) Uani 1 1 d . . .
H3 H -0.2521 0.0780 0.1857 0.094 Uiso 1 1 calc R . .
C4 C -0.19857(17) 0.0643(2) 0.2719(3) 0.0686(13) Uani 1 1 d . . .
C5 C -0.14693(16) 0.0523(2) 0.2876(3) 0.0615(11) Uani 1 1 d . . .
C7 C -0.12875(17) 0.0482(3) 0.3730(3) 0.0757(15) Uani 1 1 d . . .
H7A H -0.1415 0.0816 0.4021 0.091 Uiso 1 1 calc R . .
H7B H -0.1449 0.0145 0.3974 0.091 Uiso 1 1 calc R . .
C8 C -0.07034(17) 0.0443(2) 0.3835(2) 0.0680(13) Uani 1 1 d . . .
C9 C -0.04116(19) 0.0932(3) 0.3947(3) 0.0749(14) Uani 1 1 d . . .
H9 H -0.0580 0.1288 0.3951 0.090 Uiso 1 1 calc R . .
C10 C 0.0123(2) 0.0904(3) 0.4055(3) 0.0825(16) Uani 1 1 d . A .
C11 C 0.03790(18) 0.0393(3) 0.4071(3) 0.0736(15) Uani 1 1 d . . .
C12 C 0.00878(18) -0.0096(3) 0.3954(3) 0.0723(14) Uani 1 1 d . . .
H12 H 0.0258 -0.0451 0.3957 0.087 Uiso 1 1 calc R . .
C13 C -0.04449(18) -0.0073(3) 0.3834(3) 0.0723(14) Uani 1 1 d . . .
C14 C 0.09578(18) 0.0366(3) 0.4247(3) 0.0862(18) Uani 1 1 d . . .
H14A H 0.1039 -0.0011 0.4464 0.103 Uiso 1 1 calc R . .
H14B H 0.1039 0.0646 0.4663 0.103 Uiso 1 1 calc R . .
O15 O -0.19843(14) 0.0620(2) 0.0553(2) 0.1138(17) Uani 1 1 d . . .
C16 C -0.2519(2) 0.0746(5) 0.0402(4) 0.144(4) Uani 1 1 d . . .
H16A H -0.2737 0.0561 0.0801 0.216 Uiso 1 1 calc R . .
H16B H -0.2615 0.0609 -0.0126 0.216 Uiso 1 1 calc R . .
H16C H -0.2573 0.1154 0.0428 0.216 Uiso 1 1 calc R . .
O17 O -0.22991(13) 0.0716(2) 0.3368(2) 0.0964(14) Uani 1 1 d . . .
C18 C -0.2837(2) 0.0826(3) 0.3234(4) 0.109(2) Uani 1 1 d . . .
H18A H -0.2876 0.1191 0.2971 0.163 Uiso 1 1 calc R . .
H18B H -0.3022 0.0832 0.3741 0.163 Uiso 1 1 calc R . .
H18C H -0.2983 0.0530 0.2896 0.163 Uiso 1 1 calc R . .
O19 O 0.04009(17) 0.1400(2) 0.4187(3) 0.1074(15) Uani 1 1 d . . .
C19 C -0.11427(16) 0.0438(2) 0.2234(3) 0.0598(11) Uani 1 1 d . . .
H19 H -0.0788 0.0351 0.2332 0.072 Uiso 1 1 calc R . .
C20A C 0.0451(4) 0.1750(5) 0.3505(7) 0.118(4) Uiso 0.797(17) 1 d P A 1
H20A H 0.0100 0.1858 0.3316 0.142 Uiso 0.797(17) 1 calc PR A 1
H20B H 0.0623 0.1534 0.3077 0.142 Uiso 0.797(17) 1 calc PR A 1
C21A C 0.0750(5) 0.2256(5) 0.3668(8) 0.131(4) Uiso 0.797(17) 1 d P A 1
H21A H 0.0695 0.2533 0.3239 0.157 Uiso 0.797(17) 1 calc PR A 1
H21B H 0.0631 0.2426 0.4171 0.157 Uiso 0.797(17) 1 calc PR A 1
C22A C 0.1262(10) 0.2130(11) 0.3720(17) 0.246(13) Uiso 0.797(17) 1 d P A 1
H22A H 0.1376 0.1945 0.3225 0.296 Uiso 0.797(17) 1 calc PR A 1
H22B H 0.1317 0.1862 0.4162 0.296 Uiso 0.797(17) 1 calc PR A 1
C23A C 0.1585(16) 0.2653(18) 0.386(3) 0.43(3) Uiso 0.797(17) 1 d P A 1
H23A H 0.1449 0.2854 0.4328 0.511 Uiso 0.797(17) 1 calc PR A 1
H23B H 0.1550 0.2906 0.3396 0.511 Uiso 0.797(17) 1 calc PR A 1
C24A C 0.2200(17) 0.2509(18) 0.400(3) 0.42(3) Uiso 0.797(17) 1 d P A 1
H24A H 0.2381 0.2834 0.4242 0.504 Uiso 0.797(17) 1 calc PR A 1
H24B H 0.2241 0.2177 0.4348 0.504 Uiso 0.797(17) 1 calc PR A 1
C25A C 0.2392(14) 0.2402(16) 0.328(3) 0.42(2) Uiso 0.797(17) 1 d P A 1
H25A H 0.2741 0.2240 0.3332 0.633 Uiso 0.797(17) 1 calc PR A 1
H25B H 0.2412 0.2754 0.2977 0.633 Uiso 0.797(17) 1 calc PR A 1
H25C H 0.2164 0.2135 0.3006 0.633 Uiso 0.797(17) 1 calc PR A 1
C20B C 0.0284(15) 0.194(2) 0.392(4) 0.16(2) Uiso 0.203(17) 1 d PD A 2
H20C H -0.0050 0.2077 0.4140 0.189 Uiso 0.203(17) 1 calc PR A 2
H20D H 0.0266 0.1955 0.3333 0.189 Uiso 0.203(17) 1 calc PR A 2
C21B C 0.0744(13) 0.229(2) 0.423(4) 0.16(2) Uiso 0.203(17) 1 d PD A 2
H21C H 0.0664 0.2689 0.4143 0.198 Uiso 0.203(17) 1 calc PR A 2
H21D H 0.0761 0.2228 0.4812 0.198 Uiso 0.203(17) 1 calc PR A 2
C22B C 0.1278(12) 0.2171(14) 0.390(3) 0.098(13) Uiso 0.203(17) 1 d PD A 2
H22C H 0.1248 0.2040 0.3343 0.117 Uiso 0.203(17) 1 calc PR A 2
H22D H 0.1453 0.1874 0.4210 0.117 Uiso 0.203(17) 1 calc PR A 2
C23B C 0.1598(10) 0.2724(12) 0.3931(19) 0.079(9) Uiso 0.203(17) 1 d PD A 2
H23C H 0.1656 0.2862 0.3384 0.095 Uiso 0.203(17) 1 calc PR A 2
H23D H 0.1394 0.3014 0.4216 0.095 Uiso 0.203(17) 1 calc PR A 2
C24B C 0.2121(15) 0.266(2) 0.434(4) 0.17(2) Uiso 0.203(17) 1 d PD A 2
H24C H 0.2272 0.2285 0.4199 0.202 Uiso 0.203(17) 1 calc PR A 2
H24D H 0.2073 0.2668 0.4919 0.202 Uiso 0.203(17) 1 calc PR A 2
C25B C 0.2494(17) 0.313(3) 0.408(4) 0.22(3) Uiso 0.203(17) 1 d PD A 2
H25D H 0.2831 0.3074 0.4341 0.324 Uiso 0.203(17) 1 calc PR A 2
H25E H 0.2349 0.3492 0.4232 0.324 Uiso 0.203(17) 1 calc PR A 2
H25F H 0.2541 0.3113 0.3505 0.324 Uiso 0.203(17) 1 calc PR A 2
O26 O -0.07461(13) -0.05376(17) 0.3717(2) 0.0820(10) Uani 1 1 d . . .
C27 C -0.0501(2) -0.1082(3) 0.3744(4) 0.0847(16) Uani 1 1 d . . .
H27A H -0.0303 -0.1123 0.4243 0.102 Uiso 1 1 calc R . .
H27B H -0.0256 -0.1122 0.3295 0.102 Uiso 1 1 calc R . .
C28 C -0.0913(2) -0.1525(3) 0.3696(4) 0.0953(18) Uani 1 1 d . . .
H28A H -0.1111 -0.1479 0.3197 0.114 Uiso 1 1 calc R . .
H28B H -0.1158 -0.1479 0.4143 0.114 Uiso 1 1 calc R . .
C29 C -0.0676(2) -0.2105(3) 0.3724(5) 0.105(2) Uani 1 1 d . . .
H29A H -0.0462 -0.2137 0.4209 0.126 Uiso 1 1 calc R . .
H29B H -0.0441 -0.2150 0.3264 0.126 Uiso 1 1 calc R . .
C30 C -0.1084(2) -0.2594(3) 0.3717(5) 0.106(2) Uani 1 1 d . . .
C31 C -0.0849(3) -0.3162(3) 0.3746(6) 0.130(3) Uani 1 1 d . . .
H31A H -0.0622 -0.3189 0.4218 0.156 Uiso 1 1 calc R . .
H31B H -0.0629 -0.3218 0.3271 0.156 Uiso 1 1 calc R . .
C32 C -0.1252(3) -0.3620(4) 0.3780(7) 0.163(4) Uani 1 1 d . . .
H32A H -0.1384 -0.3654 0.4322 0.244 Uiso 1 1 calc R . .
H32B H -0.1095 -0.3978 0.3617 0.244 Uiso 1 1 calc R . .
H32C H -0.1540 -0.3527 0.3422 0.244 Uiso 1 1 calc R . .
C41 C 0.36902(16) 0.0473(2) 0.8537(3) 0.0648(12) Uani 1 1 d . . .
C42 C 0.31697(17) 0.0601(3) 0.8669(3) 0.0729(14) Uani 1 1 d . . .
C43 C 0.28331(17) 0.0686(3) 0.8042(3) 0.0779(15) Uani 1 1 d . . .
H43 H 0.2477 0.0771 0.8137 0.093 Uiso 1 1 calc R . .
C44 C 0.30168(17) 0.0648(2) 0.7281(3) 0.0677(13) Uani 1 1 d . . .
C45 C 0.35314(16) 0.0527(2) 0.7121(3) 0.0623(11) Uani 1 1 d . . .
C46 C 0.38567(16) 0.0438(2) 0.7767(3) 0.0610(11) Uani 1 1 d . . .
H46 H 0.4211 0.0349 0.7670 0.073 Uiso 1 1 calc R . .
C47 C 0.37100(17) 0.0483(3) 0.6274(3) 0.0741(14) Uani 1 1 d . . .
H47A H 0.3579 0.0814 0.5980 0.089 Uiso 1 1 calc R . .
H47B H 0.3551 0.0143 0.6035 0.089 Uiso 1 1 calc R . .
C48 C 0.42973(17) 0.0449(3) 0.6164(2) 0.0693(14) Uani 1 1 d . . .
C49 C 0.45889(19) 0.0932(3) 0.6051(3) 0.0758(14) Uani 1 1 d . . .
H49 H 0.4421 0.1289 0.6046 0.091 Uiso 1 1 calc R . .
C50 C 0.5120(2) 0.0902(3) 0.5945(3) 0.0834(17) Uani 1 1 d . . .
C51 C 0.53791(18) 0.0391(3) 0.5930(3) 0.0740(15) Uani 1 1 d . . .
C52 C 0.50882(18) -0.0094(3) 0.6047(3) 0.0724(14) Uani 1 1 d . . .
H52 H 0.5260 -0.0448 0.6045 0.087 Uiso 1 1 calc R . .
C53 C 0.45557(18) -0.0080(3) 0.6166(3) 0.0718(14) Uani 1 1 d . . .
C54 C 0.59571(18) 0.0367(3) 0.5756(3) 0.0907(19) Uani 1 1 d . . .
H54A H 0.6038 0.0649 0.5342 0.109 Uiso 1 1 calc R . .
H54B H 0.6039 -0.0010 0.5536 0.109 Uiso 1 1 calc R . .
O55 O 0.30153(14) 0.0624(2) 0.9446(2) 0.1118(17) Uani 1 1 d . . .
C56 C 0.2483(2) 0.0748(4) 0.9596(4) 0.135(3) Uani 1 1 d . . .
H56A H 0.2264 0.0536 0.9227 0.203 Uiso 1 1 calc R . .
H56B H 0.2423 0.1153 0.9522 0.203 Uiso 1 1 calc R . .
H56C H 0.2396 0.0643 1.0141 0.203 Uiso 1 1 calc R . .
O57 O 0.26997(13) 0.0726(2) 0.6634(2) 0.0928(13) Uani 1 1 d . . .
C58 C 0.2163(2) 0.0829(3) 0.6766(4) 0.099(2) Uani 1 1 d . . .
H58A H 0.2017 0.0526 0.7090 0.149 Uiso 1 1 calc R . .
H58B H 0.1980 0.0844 0.6256 0.149 Uiso 1 1 calc R . .
H58C H 0.2120 0.1190 0.7041 0.149 Uiso 1 1 calc R . .
O59 O 0.53981(17) 0.1407(2) 0.5810(3) 0.1107(15) Uani 1 1 d . . .
C60 C 0.5444(4) 0.1756(4) 0.6469(6) 0.151(3) Uani 1 1 d . . .
H60A H 0.5614 0.1546 0.6905 0.181 Uiso 1 1 calc R . .
H60B H 0.5094 0.1871 0.6650 0.181 Uiso 1 1 calc R . .
C61 C 0.5765(5) 0.2282(5) 0.6277(9) 0.182(5) Uani 1 1 d . C .
H61A H 0.5635 0.2457 0.5783 0.218 Uiso 1 1 calc R . .
H61B H 0.5733 0.2559 0.6711 0.218 Uiso 1 1 calc R . .
C62 C 0.6286(6) 0.2123(7) 0.6184(11) 0.255(8) Uani 1 1 d D . .
H62A H 0.6348 0.1918 0.5683 0.306 Uiso 1 1 calc R B 1
H62B H 0.6416 0.1898 0.6637 0.306 Uiso 1 1 calc R B 1
C63A C 0.6515(11) 0.2734(9) 0.617(2) 0.29(2) Uiso 0.67(3) 1 d PD C 1
H63A H 0.6315 0.2977 0.5806 0.346 Uiso 0.67(3) 1 calc PR C 1
H63B H 0.6505 0.2902 0.6707 0.346 Uiso 0.67(3) 1 calc PR C 1
C64A C 0.7087(11) 0.2673(17) 0.5882(17) 0.289(17) Uiso 0.67(3) 1 d PD C 1
H64A H 0.7125 0.2343 0.5529 0.347 Uiso 0.67(3) 1 calc PR C 1
H64B H 0.7200 0.3015 0.5592 0.347 Uiso 0.67(3) 1 calc PR C 1
C65A C 0.7408(11) 0.2595(15) 0.6643(18) 0.32(2) Uiso 0.67(3) 1 d PD C 1
H65A H 0.7773 0.2527 0.6504 0.479 Uiso 0.67(3) 1 calc PR C 1
H65B H 0.7273 0.2272 0.6941 0.479 Uiso 0.67(3) 1 calc PR C 1
H65C H 0.7383 0.2935 0.6968 0.479 Uiso 0.67(3) 1 calc PR C 1
C63B C 0.6645(12) 0.2655(11) 0.613(3) 0.141(14) Uiso 0.33(3) 1 d PD C 2
H1 H 0.6553 0.2883 0.5655 0.169 Uiso 0.33(3) 1 calc PR C 2
H2 H 0.6608 0.2892 0.6604 0.169 Uiso 0.33(3) 1 calc PR C 2
C64B C 0.7212(12) 0.2425(18) 0.605(4) 0.23(3) Uiso 0.33(3) 1 d PD C 2
H64C H 0.7325 0.2258 0.6563 0.278 Uiso 0.33(3) 1 calc PR C 2
H64D H 0.7230 0.2131 0.5639 0.278 Uiso 0.33(3) 1 calc PR C 2
C65B C 0.7561(15) 0.292(2) 0.584(3) 0.26(3) Uiso 0.33(3) 1 d PD C 2
H65D H 0.7896 0.2784 0.5639 0.395 Uiso 0.33(3) 1 calc PR C 2
H65E H 0.7619 0.3158 0.6306 0.395 Uiso 0.33(3) 1 calc PR C 2
H65F H 0.7392 0.3150 0.5423 0.395 Uiso 0.33(3) 1 calc PR C 2
O66 O 0.42545(13) -0.05340(18) 0.6283(2) 0.0839(11) Uani 1 1 d . . .
C67 C 0.4498(2) -0.1085(3) 0.6258(4) 0.0842(16) Uani 1 1 d . . .
H67A H 0.4742 -0.1127 0.6708 0.101 Uiso 1 1 calc R . .
H67B H 0.4697 -0.1129 0.5760 0.101 Uiso 1 1 calc R . .
C68 C 0.4088(2) -0.1524(3) 0.6305(4) 0.0964(18) Uani 1 1 d . . .
H68A H 0.3843 -0.1479 0.5857 0.116 Uiso 1 1 calc R . .
H68B H 0.3889 -0.1477 0.6803 0.116 Uiso 1 1 calc R . .
C69 C 0.4325(2) -0.2111(3) 0.6280(4) 0.0984(19) Uani 1 1 d . . .
H69A H 0.4543 -0.2147 0.5799 0.118 Uiso 1 1 calc R . .
H69B H 0.4554 -0.2162 0.6747 0.118 Uiso 1 1 calc R . .
C70 C 0.3916(2) -0.2569(3) 0.6277(5) 0.111(2) Uani 1 1 d . . .
C71 C 0.4148(3) -0.3177(3) 0.6257(6) 0.127(3) Uani 1 1 d . . .
H71A H 0.4372 -0.3215 0.5783 0.152 Uiso 1 1 calc R . .
H71B H 0.4370 -0.3232 0.6730 0.152 Uiso 1 1 calc R . .
C72 C 0.3751(3) -0.3620(4) 0.6240(8) 0.174(5) Uani 1 1 d . . .
H72A H 0.3435 -0.3485 0.6502 0.262 Uiso 1 1 calc R . .
H72B H 0.3882 -0.3955 0.6517 0.262 Uiso 1 1 calc R . .
H72C H 0.3672 -0.3718 0.5689 0.262 Uiso 1 1 calc R . .

loop_
_atom_site_aniso_label
_atom_site_aniso_U_11
_atom_site_aniso_U_22
_atom_site_aniso_U_33
_atom_site_aniso_U_23
_atom_site_aniso_U_13
_atom_site_aniso_U_12
C1 0.049(2) 0.098(4) 0.052(2) -0.003(2) 0.0009(18) 0.000(2)
C2 0.052(2) 0.117(4) 0.054(3) 0.006(3) -0.007(2) 0.003(3)
C3 0.044(2) 0.118(4) 0.073(3) 0.015(3) -0.003(2) 0.015(3)
C4 0.050(2) 0.098(4) 0.057(3) 0.006(2) 0.0065(19) 0.016(2)
C5 0.047(2) 0.085(3) 0.053(2) 0.008(2) 0.0020(18) 0.006(2)
C7 0.047(2) 0.125(5) 0.055(3) 0.010(3) 0.0040(19) 0.013(3)
C8 0.050(2) 0.110(4) 0.043(2) 0.012(2) 0.0019(18) 0.014(3)
C9 0.062(3) 0.101(4) 0.061(3) 0.012(3) -0.002(2) 0.011(3)
C10 0.064(3) 0.130(5) 0.053(3) 0.019(3) -0.002(2) 0.000(3)
C11 0.049(2) 0.127(5) 0.044(2) 0.018(3) 0.0018(18) 0.008(3)
C12 0.052(2) 0.111(4) 0.054(3) 0.014(3) 0.005(2) 0.019(3)
C13 0.051(2) 0.119(4) 0.047(2) 0.013(3) 0.0032(19) 0.008(3)
C14 0.049(2) 0.154(6) 0.056(3) 0.024(3) -0.001(2) 0.000(3)
O15 0.055(2) 0.225(6) 0.062(2) 0.008(3) -0.0130(16) 0.005(3)
C16 0.060(3) 0.294(12) 0.079(4) 0.024(6) -0.023(3) 0.011(5)
O17 0.0487(18) 0.166(4) 0.074(2) 0.006(2) 0.0091(16) 0.023(2)
C18 0.046(3) 0.175(7) 0.105(5) -0.001(4) 0.011(3) 0.021(4)
O19 0.094(3) 0.124(4) 0.104(3) 0.024(3) -0.026(2) -0.027(3)
C19 0.042(2) 0.078(3) 0.059(2) -0.001(2) -0.0015(18) 0.003(2)
O26 0.0514(18) 0.104(3) 0.091(2) 0.010(2) -0.0046(16) 0.0089(19)
C27 0.058(3) 0.109(5) 0.088(4) 0.001(3) -0.005(3) 0.006(3)
C28 0.062(3) 0.113(5) 0.111(5) 0.005(4) -0.002(3) 0.007(3)
C29 0.065(3) 0.110(5) 0.141(6) -0.012(4) -0.008(4) 0.003(3)
C30 0.069(3) 0.094(5) 0.156(6) 0.001(4) -0.005(4) -0.003(3)
C31 0.081(4) 0.119(6) 0.190(8) -0.021(6) -0.007(5) -0.012(4)
C32 0.105(6) 0.122(7) 0.261(13) -0.017(7) -0.002(7) -0.019(5)
C41 0.045(2) 0.097(4) 0.052(2) 0.007(2) -0.0025(18) 0.003(2)
C42 0.049(2) 0.112(4) 0.057(3) -0.001(3) 0.006(2) 0.002(3)
C43 0.042(2) 0.121(5) 0.071(3) -0.013(3) 0.001(2) 0.014(3)
C44 0.049(2) 0.094(4) 0.060(3) -0.009(2) -0.009(2) 0.014(2)
C45 0.046(2) 0.086(3) 0.055(2) -0.009(2) -0.0049(18) 0.005(2)
C46 0.042(2) 0.081(3) 0.060(3) 0.002(2) -0.0016(18) 0.005(2)
C47 0.048(2) 0.119(4) 0.056(3) -0.014(3) -0.0063(19) 0.009(3)
C48 0.051(2) 0.115(4) 0.042(2) -0.014(2) -0.0046(18) 0.016(3)
C49 0.061(3) 0.104(4) 0.062(3) -0.014(3) 0.000(2) 0.011(3)
C50 0.063(3) 0.133(5) 0.054(3) -0.020(3) -0.001(2) -0.003(3)
C51 0.048(2) 0.130(5) 0.044(2) -0.019(3) -0.0042(18) 0.009(3)
C52 0.051(2) 0.113(4) 0.054(3) -0.019(3) -0.0068(19) 0.016(3)
C53 0.050(2) 0.117(4) 0.048(2) -0.016(3) -0.0046(19) 0.009(3)
C54 0.049(3) 0.167(6) 0.056(3) -0.027(3) -0.003(2) 0.000(3)
O55 0.055(2) 0.220(5) 0.060(2) -0.008(3) 0.0115(16) 0.003(3)
C56 0.064(3) 0.260(11) 0.081(4) -0.026(5) 0.022(3) 0.012(5)
O57 0.0482(17) 0.154(4) 0.077(2) -0.004(2) -0.0133(16) 0.020(2)
C58 0.051(3) 0.150(6) 0.098(4) -0.002(4) -0.014(3) 0.021(3)
O59 0.092(3) 0.139(4) 0.101(3) -0.026(3) 0.022(2) -0.030(3)
C60 0.165(9) 0.136(8) 0.151(8) -0.035(6) 0.009(6) -0.016(7)
C61 0.158(10) 0.128(8) 0.260(14) -0.020(8) -0.020(10) -0.018(7)
C62 0.159(12) 0.267(19) 0.34(2) -0.078(16) 0.051(13) -0.047(13)
O66 0.0506(18) 0.109(3) 0.092(3) -0.013(2) 0.0012(17) 0.0111(19)
C67 0.057(3) 0.108(4) 0.088(4) -0.007(3) 0.001(2) 0.006(3)
C68 0.059(3) 0.113(5) 0.118(5) -0.002(4) -0.002(3) 0.004(3)
C69 0.067(3) 0.099(5) 0.129(5) 0.002(4) 0.000(3) 0.003(3)
C70 0.066(3) 0.103(5) 0.164(7) 0.001(5) 0.003(4) -0.003(3)
C71 0.085(4) 0.106(5) 0.190(8) 0.011(5) 0.004(5) -0.008(4)
C72 0.101(6) 0.128(7) 0.294(14) 0.041(8) -0.001(7) -0.015(5)

loop_
_atom_type_symbol
_atom_type_description
_atom_type_scat_dispersion_real
_atom_type_scat_dispersion_imag
_atom_type_scat_source
C C 0.0181 0.0091 'International Tables Vol C Tables 4.2.6.8 and 6.1.1.4'
H H 0.0000 0.0000 'International Tables Vol C Tables 4.2.6.8 and 6.1.1.4'
O O 0.0492 0.0322 'International Tables Vol C Tables 4.2.6.8 and 6.1.1.4'

loop_
_geom_angle_atom_site_label_1
_geom_angle_atom_site_label_2
_geom_angle_atom_site_label_3
_geom_angle
_geom_angle_site_symmetry_3
C19 C1 C2 117.4(4) .
C19 C1 C14 123.1(4) 2
C2 C1 C14 119.5(4) 2
C3 C2 O15 122.9(4) .
C3 C2 C1 121.6(4) .
O15 C2 C1 115.5(4) .
C2 C3 C4 119.3(4) .
O17 C4 C3 122.7(4) .
O17 C4 C5 115.9(4) .
C3 C4 C5 121.4(4) .
C4 C5 C19 117.5(4) .
C4 C5 C7 119.3(4) .
C19 C5 C7 123.1(4) .
C8 C7 C5 114.8(4) .
C9 C8 C13 118.4(4) .
C9 C8 C7 120.0(5) .
C13 C8 C7 121.7(5) .
C10 C9 C8 120.7(5) .
C11 C10 C9 121.1(6) .
C11 C10 O19 119.6(5) .
C9 C10 O19 119.2(6) .
C10 C11 C12 118.2(4) .
C10 C11 C14 120.5(6) .
C12 C11 C14 121.3(5) .
C13 C12 C11 121.3(5) .
O26 C13 C12 123.5(5) .
O26 C13 C8 116.2(4) .
C12 C13 C8 120.4(6) .
C11 C14 C1 115.1(4) 2
C2 O15 C16 117.0(4) .
C4 O17 C18 117.8(4) .
C10 O19 C20B 127.9(16) .
C10 O19 C20A 114.1(6) .
C20B O19 C20A 39(3) .
C1 C19 C5 122.8(4) .
O19 C20A C21A 112.1(9) .
C22A C21A C20A 110.2(15) .
C21A C22A C23A 111(3) .
C22A C23A C24A 113(3) .
C25A C24A C23A 105(4) .
O19 C20B C21B 102(4) .
C22B C21B C20B 118(3) .
C21B C22B C23B 108(2) .
C24B C23B C22B 113(2) .
C23B C24B C25B 110(3) .
C13 O26 C27 118.3(4) .
O26 C27 C28 108.7(4) .
C27 C28 C29 110.8(5) .
C28 C29 C30 114.0(5) .
C31 C30 C29 113.7(5) .
C30 C31 C32 112.3(6) .
C46 C41 C42 117.7(4) .
C46 C41 C54 123.3(4) 2_656
C42 C41 C54 119.0(4) 2_656
O55 C42 C43 123.1(4) .
O55 C42 C41 116.1(4) .
C43 C42 C41 120.8(4) .
C44 C43 C42 119.5(4) .
C43 C44 O57 122.1(4) .
C43 C44 C45 121.8(4) .
O57 C44 C45 116.1(4) .
C44 C45 C46 117.0(4) .
C44 C45 C47 119.5(4) .
C46 C45 C47 123.4(4) .
C41 C46 C45 123.2(4) .
C45 C47 C48 115.0(4) .
C49 C48 C53 118.6(4) .
C49 C48 C47 120.8(5) .
C53 C48 C47 120.6(5) .
C50 C49 C48 120.8(6) .
C49 C50 C51 121.6(6) .
C49 C50 O59 118.5(6) .
C51 C50 O59 119.8(5) .
C50 C51 C52 117.8(5) .
C50 C51 C54 120.6(6) .
C52 C51 C54 121.6(5) .
C53 C52 C51 122.2(5) .
O66 C53 C52 124.9(5) .
O66 C53 C48 116.2(4) .
C52 C53 C48 119.0(6) .
C51 C54 C41 115.2(4) 2_656
C42 O55 C56 117.1(4) .
C44 O57 C58 118.4(4) .
C60 O59 C50 114.7(6) .
O59 C60 C61 111.2(9) .
C62 C61 C60 108.6(11) .
C61 C62 C63B 110.7(18) .
C61 C62 C63A 96.5(16) .
C63B C62 C63A 14.3(19) .
C64A C63A C62 106.0(19) .
C65A C64A C63A 105(2) .
C64B C63B C62 106(2) .
C65B C64B C63B 107(2) .
C53 O66 C67 118.1(4) .
O66 C67 C68 108.9(4) .
C67 C68 C69 110.8(5) .
C70 C69 C68 112.2(5) .
C69 C70 C71 113.4(5) .
C72 C71 C70 113.4(7) .

loop_
_geom_bond_atom_site_label_1
_geom_bond_atom_site_label_2
_geom_bond_distance
_geom_bond_site_symmetry_2
C1 C19 1.381(6) .
C1 C2 1.385(6) .
C1 C14 1.520(6) 2
C2 C3 1.376(7) .
C2 O15 1.379(6) .
C3 C4 1.377(7) .
C4 O17 1.370(6) .
C4 C5 1.384(6) .
C5 C19 1.386(6) .
C5 C7 1.519(6) .
C7 C8 1.515(6) .
C8 C9 1.395(8) .
C8 C13 1.394(7) .
C9 C10 1.388(7) .
C10 C11 1.381(8) .
C10 O19 1.395(7) .
C11 C12 1.395(8) .
C11 C14 1.519(6) .
C12 C13 1.386(6) .
C13 O26 1.362(7) .
C14 C1 1.520(6) 2
O15 C16 1.431(7) .
O17 C18 1.426(6) .
O19 C20B 1.40(6) .
O19 C20A 1.427(11) .
C20A C21A 1.453(13) .
C21A C22A 1.35(2) .
C22A C23A 1.51(4) .
C23A C24A 1.64(4) .
C24A C25A 1.33(5) .
C20B C21B 1.532(19) .
C21B C22B 1.51(2) .
C22B C23B 1.551(19) .
C23B C24B 1.52(2) .
C24B C25B 1.54(2) .
O26 C27 1.438(7) .
C27 C28 1.494(8) .
C28 C29 1.506(9) .
C29 C30 1.567(9) .
C30 C31 1.478(9) .
C31 C32 1.503(10) .
C41 C46 1.372(6) .
C41 C42 1.390(6) .
C41 C54 1.520(6) 2_656
C42 O55 1.373(6) .
C42 C43 1.382(7) .
C43 C44 1.372(7) .
C44 O57 1.376(5) .
C44 C45 1.380(6) .
C45 C46 1.391(6) .
C45 C47 1.505(6) .
C47 C48 1.523(6) .
C48 C49 1.383(8) .
C48 C53 1.421(7) .
C49 C50 1.380(7) .
C50 C51 1.384(8) .
C50 O59 1.414(7) .
C51 C52 1.388(8) .
C51 C54 1.516(6) .
C52 C53 1.385(6) .
C53 O66 1.342(7) .
C54 C41 1.521(6) 2_656
O55 C56 1.422(7) .
O57 C58 1.420(6) .
O59 C60 1.394(9) .
C60 C61 1.529(13) .
C61 C62 1.400(15) .
C62 C63B 1.568(18) .
C62 C63A 1.567(18) .
C63A C64A 1.557(18) .
C64A C65A 1.538(19) .
C63B C64B 1.56(2) .
C64B C65B 1.53(2) .
O66 C67 1.452(7) .
C67 C68 1.485(8) .
C68 C69 1.521(8) .
C69 C70 1.514(9) .
C70 C71 1.563(10) .
C71 C72 1.465(10) .
